data_7221900
loop_
_publ_author_name
'Shankar, Deval sathiyashivan'
'Shankar, Bhaskaran'
'Rajakannu, Palanisamy'
'Vishnoi, Pratap'
'Masram, Dhanraj T.'
'Malaichamy, Sathiyendiran'

_publ_section_title
;
 Steric group enforced aromatic cyclic trimer conformer in tripodal
 molecules
;
_journal_name_full 'RSC Adv.'
_journal_paper_doi 10.1039/C5RA05151G
_journal_year 2015
_chemical_formula_moiety 'C48 H42 N6 S3'
_chemical_formula_sum 'C48 H42 N6 S3'
_chemical_formula_weight 799.05
_space_group_crystal_system triclinic
_space_group_IT_number 2
_space_group_name_Hall '-P 1'
_space_group_name_H-M_alt 'P -1'
_symmetry_space_group_name_Hall '-P 1'
_symmetry_space_group_name_H-M 'P -1'
_atom_sites_solution_hydrogens geom
_audit_creation_method SHELXL-2014/7
_audit_update_record
;
2015-08-20 deposited with the CCDC.
2015-08-25 downloaded from the CCDC.
;
_cell_angle_alpha 89.169(8)
_cell_angle_beta 83.089(8)
_cell_angle_gamma 73.788(6)
_cell_formula_units_Z 2
_cell_length_a 9.8655(16)
_cell_length_b 11.631(2)
_cell_length_c 19.330(4)
_cell_measurement_reflns_used 3270
_cell_measurement_temperature 150(2)
_cell_measurement_theta_max 25.0
_cell_measurement_theta_min 3.1
_cell_volume 2113.9(7)
_computing_cell_refinement 'CrystalClear-SM Expert 2.0 r4'
_computing_data_collection 'CrystalClear-SM Expert 2.0 r4 (Rigaku, 2009)'
_computing_data_reduction 'CrystalClear-SM Expert 2.0 r4'
_computing_molecular_graphics 'CrystalStructure 4.0 (Rigaku, 2010)'
_computing_publication_material 'CrystalStructure 4.0'
_computing_structure_refinement 'SHELXL-2014/7 (Sheldrick, 2014)'
_computing_structure_solution 'SHELXL-2014/7 (Sheldrick, 2014)'
_diffrn_ambient_temperature 150(2)
_diffrn_measured_fraction_theta_full 0.984
_diffrn_measured_fraction_theta_max 0.984
_diffrn_measurement_device_type 'Rigaku Saturn724+ (2x2 bin mode)'
_diffrn_measurement_method 'profile data from \w-scans'
_diffrn_radiation_type MoK\a
_diffrn_radiation_wavelength 0.71075
_diffrn_reflns_av_R_equivalents 0.0203
_diffrn_reflns_av_unetI/netI 0.0269
_diffrn_reflns_laue_measured_fraction_full 0.984
_diffrn_reflns_laue_measured_fraction_max 0.984
_diffrn_reflns_limit_h_max 10
_diffrn_reflns_limit_h_min -11
_diffrn_reflns_limit_k_max 10
_diffrn_reflns_limit_k_min -13
_diffrn_reflns_limit_l_max 22
_diffrn_reflns_limit_l_min -22
_diffrn_reflns_number 15922
_diffrn_reflns_point_group_measured_fraction_full 0.984
_diffrn_reflns_point_group_measured_fraction_max 0.984
_diffrn_reflns_theta_full 25.005
_diffrn_reflns_theta_max 25.005
_diffrn_reflns_theta_min 2.772
_diffrn_source 'Sealed Tube'
_exptl_absorpt_coefficient_mu 0.217
_exptl_absorpt_correction_T_max 1.000
_exptl_absorpt_correction_T_min 0.770
_exptl_absorpt_correction_type multi-scan
_exptl_absorpt_process_details 'NUMABS (Rigaku, 1999)'
_exptl_crystal_colour colorless
_exptl_crystal_density_diffrn 1.255
_exptl_crystal_description block
_exptl_crystal_F_000 840
_exptl_crystal_size_max 0.26
_exptl_crystal_size_mid 0.10
_exptl_crystal_size_min 0.06
_refine_diff_density_max 1.498
_refine_diff_density_min -0.831
_refine_diff_density_rms 0.061
_refine_ls_extinction_method none
_refine_ls_goodness_of_fit_ref 1.011
_refine_ls_hydrogen_treatment constr
_refine_ls_matrix_type full
_refine_ls_number_parameters 514
_refine_ls_number_reflns 7327
_refine_ls_number_restraints 49
_refine_ls_restrained_S_all 1.027
_refine_ls_R_factor_all 0.0672
_refine_ls_R_factor_gt 0.0628
_refine_ls_shift/su_max 0.000
_refine_ls_shift/su_mean 0.000
_refine_ls_structure_factor_coef Fsqd
_refine_ls_weighting_details 'w=1/[\s^2^(Fo^2^)+(0.0746P)^2^+3.3337P] where P=(Fo^2^+2Fc^2^)/3'
_refine_ls_weighting_scheme calc
_refine_ls_wR_factor_gt 0.1568
_refine_ls_wR_factor_ref 0.1604
_reflns_Friedel_coverage 0.000
_reflns_number_gt 6669
_reflns_number_total 7327
_reflns_threshold_expression 'I > 2\s(I)'
_cod_data_source_file c5ra05151g2.cif
_cod_data_source_block compound3
_cod_depositor_comments
;
The following automatic conversions were performed:

'_exptl_absorpt_correction_type' value 'Multi-scan' changed to
'multi-scan' according to
/usr/data/users/saulius/crontab/automatic-downloads/rss-feeds/RSC/lib/dictionaries/cif_core.dic
dictionary named 'cif_core.dic' version 2.4.2 from 2011-04-26.

Automatic conversion script
Id: cif_fix_values 3271 2015-04-21 07:52:19Z andrius 
;
_cod_database_code 7221900
_shelx_shelxl_version_number 2014/7
_shelx_space_group_comment
;
The symmetry employed for this shelxl refinement is uniquely defined
by the following loop, which should always be used as a source of
symmetry information in preference to the above space-group names.
They are only intended as comments.
;
_shelx_estimated_absorpt_t_min 0.971
_shelx_estimated_absorpt_t_max 0.985
_platon_squeeze_void_probe_radius 1.20

loop_
_space_group_symop_operation_xyz
'x, y, z'
'-x, -y, -z'

loop_
_atom_site_label
_atom_site_type_symbol
_atom_site_fract_x
_atom_site_fract_y
_atom_site_fract_z
_atom_site_U_iso_or_equiv
_atom_site_adp_type
_atom_site_occupancy
_atom_site_site_symmetry_order
_atom_site_calc_flag
_atom_site_refinement_flags_posn
_atom_site_refinement_flags_adp
S2 S -0.12238(9) 0.38156(8) 1.04814(7) 0.0684(4) Uani 1 1 d . .
S3 S 0.54513(9) 0.27999(7) 0.46988(4) 0.0377(2) Uani 1 1 d . .
N1 N 0.4300(2) -0.31072(18) 0.72716(11) 0.0246(5) Uani 1 1 d . .
N2 N 0.3546(3) -0.4755(2) 0.74454(12) 0.0345(6) Uani 1 1 d . .
N3 N 0.0578(2) 0.08918(18) 0.92832(10) 0.0221(4) Uani 1 1 d . .
N4 N -0.1692(2) 0.18953(19) 0.96584(11) 0.0255(5) Uani 1 1 d . .
N5 N 0.2913(2) 0.23353(18) 0.63805(11) 0.0227(4) Uani 1 1 d . .
N6 N 0.2466(3) 0.2575(2) 0.52654(13) 0.0399(6) Uani 1 1 d . .
C1 C 0.4379(2) -0.1039(2) 0.75911(12) 0.0190(5) Uani 1 1 d . .
C2 C 0.3667(2) -0.0860(2) 0.82748(12) 0.0190(5) Uani 1 1 d . .
C3 C 0.2929(2) 0.0302(2) 0.85120(12) 0.0192(5) Uani 1 1 d . .
C4 C 0.2953(2) 0.1295(2) 0.80895(12) 0.0193(5) Uani 1 1 d . .
C5 C 0.3694(2) 0.1104(2) 0.74154(12) 0.0191(5) Uani 1 1 d . .
C6 C 0.4387(2) -0.0064(2) 0.71544(12) 0.0190(5) Uani 1 1 d . .
C7 C 0.3756(3) -0.1905(2) 0.87675(13) 0.0264(6) Uani 1 1 d . .
H7A H 0.3951 -0.2656 0.8492 0.032 Uiso 1 1 calc R U
H7B H 0.2830 -0.1787 0.9059 0.032 Uiso 1 1 calc R U
C8 C 0.4921(3) -0.2019(3) 0.92380(16) 0.0402(7) Uani 1 1 d . .
H8A H 0.4948 -0.2699 0.9547 0.060 Uiso 1 1 calc R U
H8B H 0.5842 -0.2151 0.8951 0.060 Uiso 1 1 calc R U
H8C H 0.4722 -0.1283 0.9518 0.060 Uiso 1 1 calc R U
C9 C 0.2247(3) 0.2551(2) 0.83819(13) 0.0230(5) Uani 1 1 d . .
H9A H 0.1413 0.2543 0.8721 0.028 Uiso 1 1 calc R U
H9B H 0.1905 0.3088 0.7999 0.028 Uiso 1 1 calc R U
C10 C 0.3281(3) 0.3032(2) 0.87423(15) 0.0324(6) Uani 1 1 d . .
H10A H 0.2799 0.3843 0.8926 0.049 Uiso 1 1 calc R U
H10B H 0.3608 0.2509 0.9126 0.049 Uiso 1 1 calc R U
H10C H 0.4100 0.3053 0.8405 0.049 Uiso 1 1 calc R U
C11 C 0.5169(3) -0.0251(2) 0.64189(13) 0.0235(5) Uani 1 1 d . .
H11A H 0.4736 0.0435 0.6132 0.028 Uiso 1 1 calc R U
H11B H 0.5047 -0.0983 0.6211 0.028 Uiso 1 1 calc R U
C12 C 0.6756(3) -0.0372(3) 0.63952(16) 0.0366(7) Uani 1 1 d . .
H12A H 0.7204 -0.0490 0.5911 0.055 Uiso 1 1 calc R U
H12B H 0.6886 0.0358 0.6590 0.055 Uiso 1 1 calc R U
H12C H 0.7197 -0.1061 0.6669 0.055 Uiso 1 1 calc R U
C13 C 0.5197(3) -0.2300(2) 0.73309(13) 0.0239(5) Uani 1 1 d . .
H13A H 0.5726 -0.2248 0.6868 0.029 Uiso 1 1 calc R U
H13B H 0.5904 -0.2654 0.7653 0.029 Uiso 1 1 calc R U
C14 C 0.2974(3) -0.2834(2) 0.70342(13) 0.0256(5) Uani 1 1 d . .
C15 C 0.2164(3) -0.1827(2) 0.67268(13) 0.0280(6) Uani 1 1 d . .
H15 H 0.2473 -0.1125 0.6657 0.034 Uiso 1 1 calc R U
C16 C 0.0881(3) -0.1895(3) 0.65264(15) 0.0354(7) Uani 1 1 d . .
H16 H 0.0298 -0.1224 0.6315 0.042 Uiso 1 1 calc R U
C17 C 0.0432(3) -0.2934(3) 0.66298(17) 0.0441(8) Uani 1 1 d . .
H17 H -0.0447 -0.2957 0.6484 0.053 Uiso 1 1 calc R U
C18 C 0.1239(3) -0.3923(3) 0.69387(17) 0.0418(7) Uani 1 1 d . .
H18 H 0.0925 -0.4622 0.7008 0.050 Uiso 1 1 calc R U
C19 C 0.2522(3) -0.3876(2) 0.71463(14) 0.0313(6) Uani 1 1 d . .
C20 C 0.4577(3) -0.4264(2) 0.75038(14) 0.0298(5) Uani 1 1 d . U
C21 C 0.5946(3) -0.4876(2) 0.77586(16) 0.0371(6) Uani 1 1 d . U
C22 C 0.7281(4) -0.5161(4) 0.73906(17) 0.0713(13) Uani 1 1 d . U
H22 H 0.7441 -0.5013 0.6907 0.086 Uiso 1 1 calc R U
C23 C 0.8401(4) -0.5694(3) 0.7792(2) 0.0622(9) Uani 1 1 d . U
H23 H 0.9385 -0.5803 0.7649 0.075 Uiso 1 1 calc R U
C24 C 0.7847(5) -0.6014(4) 0.8397(3) 0.0748(11) Uani 1 1 d . U
H24 H 0.8411 -0.6479 0.8722 0.090 Uiso 1 1 calc R U
S1 S 0.60688(13) -0.55306(12) 0.85435(6) 0.0748(4) Uani 1 1 d . U
C25 C 0.2145(3) 0.0516(2) 0.92490(12) 0.0220(5) Uani 1 1 d . .
H25A H 0.2434 -0.0230 0.9513 0.026 Uiso 1 1 calc R U
H25B H 0.2446 0.1140 0.9482 0.026 Uiso 1 1 calc R U
C26 C -0.0268(3) 0.0448(2) 0.88950(13) 0.0232(5) Uani 1 1 d . .
C27 C 0.0024(3) -0.0419(2) 0.83600(14) 0.0290(6) Uani 1 1 d . .
H27 H 0.0971 -0.0861 0.8196 0.035 Uiso 1 1 calc R U
C28 C -0.1130(3) -0.0601(3) 0.80819(14) 0.0347(6) Uani 1 1 d . .
H28 H -0.0962 -0.1180 0.7717 0.042 Uiso 1 1 calc R U
C29 C -0.2532(3) 0.0034(3) 0.83170(15) 0.0362(7) Uani 1 1 d . .
H29 H -0.3292 -0.0120 0.8111 0.043 Uiso 1 1 calc R U
C30 C -0.2823(3) 0.0887(3) 0.88489(14) 0.0309(6) Uani 1 1 d . .
H30 H -0.3774 0.1318 0.9014 0.037 Uiso 1 1 calc R U
C31 C -0.1676(3) 0.1092(2) 0.91349(13) 0.0246(5) Uani 1 1 d . .
C32 C -0.0344(3) 0.1749(2) 0.97337(12) 0.0216(5) Uani 1 1 d . .
C33 C 0.0056(3) 0.2505(2) 1.02244(13) 0.0258(6) Uani 1 1 d . .
C34 C 0.1219(3) 0.2395(3) 1.05621(14) 0.0345(6) Uani 1 1 d . .
H34 H 0.2041 0.1727 1.0496 0.041 Uiso 1 1 calc R U
C35 C 0.1090(3) 0.3365(3) 1.10208(17) 0.0426(8) Uani 1 1 d . .
H35 H 0.1815 0.3432 1.1287 0.051 Uiso 1 1 calc R U
C36 C -0.0179(4) 0.4180(3) 1.1035(2) 0.0638(12) Uani 1 1 d . .
H36 H -0.0465 0.4883 1.1322 0.077 Uiso 1 1 calc R U
C37 C 0.3788(3) 0.2167(2) 0.69629(12) 0.0219(5) Uani 1 1 d . .
H37A H 0.3484 0.2903 0.7259 0.026 Uiso 1 1 calc R U
H37B H 0.4794 0.2056 0.6770 0.026 Uiso 1 1 calc R U
C38 C 0.1655(3) 0.2023(2) 0.63461(14) 0.0266(6) Uani 1 1 d . .
C39 C 0.0718(3) 0.1652(2) 0.68413(15) 0.0302(6) Uani 1 1 d . .
H39 H 0.0888 0.1546 0.7315 0.036 Uiso 1 1 calc R U
C40 C -0.0469(3) 0.1447(3) 0.66092(17) 0.0409(7) Uani 1 1 d . .
H40 H -0.1133 0.1202 0.6933 0.049 Uiso 1 1 calc R U
C41 C -0.0721(4) 0.1590(3) 0.59130(19) 0.0514(9) Uani 1 1 d . .
H41 H -0.1547 0.1437 0.5775 0.062 Uiso 1 1 calc R U
C42 C 0.0206(4) 0.1948(4) 0.54217(19) 0.0534(9) Uani 1 1 d . .
H42 H 0.0034 0.2042 0.4948 0.064 Uiso 1 1 calc R U
C43 C 0.1407(3) 0.2168(3) 0.56461(15) 0.0368(7) Uani 1 1 d . .
C44 C 0.3325(3) 0.2667(2) 0.57181(13) 0.0266(6) Uani 1 1 d . .
C45 C 0.4585(3) 0.3078(2) 0.55329(13) 0.0252(5) Uani 1 1 d . .
C46 C 0.5188(3) 0.3750(2) 0.59053(14) 0.0293(6) Uani 1 1 d . .
H46 H 0.4865 0.3996 0.6377 0.035 Uiso 1 1 calc R U
C47 C 0.6346(3) 0.4042(3) 0.55123(15) 0.0328(6) Uani 1 1 d . .
H47 H 0.6881 0.4510 0.5691 0.039 Uiso 1 1 calc R U
C48 C 0.6613(3) 0.3584(3) 0.48552(15) 0.0341(6) Uani 1 1 d . .
H48 H 0.7356 0.3686 0.4521 0.041 Uiso 1 1 calc R U

loop_
_atom_site_aniso_label
_atom_site_aniso_U_11
_atom_site_aniso_U_22
_atom_site_aniso_U_33
_atom_site_aniso_U_23
_atom_site_aniso_U_13
_atom_site_aniso_U_12
S2 0.0384(5) 0.0454(5) 0.1128(9) -0.0476(6) -0.0277(5) 0.0124(4)
S3 0.0515(5) 0.0461(4) 0.0228(4) -0.0077(3) 0.0064(3) -0.0298(4)
N1 0.0332(12) 0.0192(10) 0.0229(11) -0.0012(8) -0.0060(9) -0.0087(9)
N2 0.0512(15) 0.0255(12) 0.0283(12) -0.0018(9) 0.0015(11) -0.0158(11)
N3 0.0207(10) 0.0240(11) 0.0197(10) -0.0003(8) 0.0016(8) -0.0048(8)
N4 0.0229(11) 0.0255(11) 0.0253(11) 0.0014(9) 0.0010(9) -0.0037(9)
N5 0.0243(11) 0.0243(11) 0.0214(10) 0.0037(8) -0.0037(8) -0.0098(9)
N6 0.0436(15) 0.0586(17) 0.0284(13) 0.0154(12) -0.0119(11) -0.0296(13)
C1 0.0161(11) 0.0182(11) 0.0224(12) -0.0028(9) -0.0027(9) -0.0041(9)
C2 0.0171(11) 0.0203(12) 0.0206(12) 0.0004(9) -0.0043(9) -0.0060(9)
C3 0.0174(11) 0.0233(12) 0.0168(11) -0.0010(9) -0.0011(9) -0.0060(9)
C4 0.0181(11) 0.0192(12) 0.0211(12) -0.0002(9) -0.0050(9) -0.0049(9)
C5 0.0195(12) 0.0198(12) 0.0196(12) 0.0002(9) -0.0041(9) -0.0076(9)
C6 0.0157(11) 0.0231(12) 0.0193(12) -0.0022(9) -0.0020(9) -0.0069(9)
C7 0.0347(14) 0.0201(12) 0.0223(13) 0.0014(10) -0.0008(11) -0.0052(11)
C8 0.0427(17) 0.0383(16) 0.0318(15) 0.0069(13) -0.0083(13) 0.0026(13)
C9 0.0228(12) 0.0196(12) 0.0239(12) -0.0001(10) -0.0017(10) -0.0020(10)
C10 0.0340(15) 0.0248(13) 0.0381(16) -0.0078(11) -0.0062(12) -0.0062(11)
C11 0.0263(13) 0.0240(12) 0.0192(12) -0.0024(10) 0.0004(10) -0.0066(10)
C12 0.0288(15) 0.0449(17) 0.0357(16) -0.0055(13) 0.0094(12) -0.0149(13)
C13 0.0240(13) 0.0209(12) 0.0260(13) -0.0025(10) -0.0008(10) -0.0057(10)
C14 0.0288(13) 0.0276(13) 0.0203(12) -0.0056(10) 0.0022(10) -0.0097(11)
C15 0.0306(14) 0.0282(14) 0.0243(13) -0.0050(11) -0.0003(11) -0.0077(11)
C16 0.0294(15) 0.0409(16) 0.0335(15) -0.0121(12) -0.0034(12) -0.0056(12)
C17 0.0283(15) 0.057(2) 0.0484(19) -0.0201(16) 0.0033(14) -0.0165(14)
C18 0.0383(17) 0.0447(18) 0.0463(18) -0.0123(14) 0.0092(14) -0.0230(14)
C19 0.0384(16) 0.0324(14) 0.0249(13) -0.0079(11) 0.0043(12) -0.0162(12)
C20 0.0409(13) 0.0229(13) 0.0260(13) -0.0047(10) -0.0029(11) -0.0099(11)
C21 0.0512(13) 0.0207(13) 0.0408(14) -0.0019(11) -0.0183(11) -0.0070(11)
C22 0.0411(15) 0.110(3) 0.0264(14) -0.0071(16) -0.0096(11) 0.042(2)
C23 0.0542(15) 0.048(2) 0.082(2) 0.0048(18) -0.0354(14) 0.0000(16)
C24 0.0894(17) 0.053(2) 0.107(3) 0.054(2) -0.0665(19) -0.0405(19)
S1 0.0877(8) 0.0962(8) 0.0666(7) 0.0434(6) -0.0356(6) -0.0596(7)
C25 0.0205(12) 0.0243(12) 0.0192(12) -0.0001(10) -0.0018(10) -0.0031(10)
C26 0.0243(13) 0.0268(13) 0.0197(12) 0.0029(10) -0.0022(10) -0.0094(10)
C27 0.0270(14) 0.0361(15) 0.0238(13) -0.0045(11) 0.0022(11) -0.0109(11)
C28 0.0372(16) 0.0460(17) 0.0240(14) -0.0057(12) 0.0001(12) -0.0179(13)
C29 0.0344(16) 0.0518(18) 0.0283(14) 0.0033(13) -0.0067(12) -0.0208(14)
C30 0.0233(13) 0.0388(15) 0.0303(14) 0.0069(12) -0.0033(11) -0.0083(12)
C31 0.0256(13) 0.0268(13) 0.0203(12) 0.0051(10) 0.0000(10) -0.0067(10)
C32 0.0241(13) 0.0189(12) 0.0197(12) 0.0026(9) 0.0020(10) -0.0048(10)
C33 0.0256(13) 0.0221(13) 0.0259(13) -0.0009(10) 0.0043(10) -0.0035(10)
C34 0.0355(15) 0.0336(15) 0.0276(14) -0.0091(12) -0.0054(12) 0.0027(12)
C35 0.0358(16) 0.0440(18) 0.0444(18) -0.0175(14) -0.0087(14) -0.0030(14)
C36 0.050(2) 0.043(2) 0.093(3) -0.040(2) -0.022(2) 0.0026(16)
C37 0.0254(13) 0.0234(12) 0.0187(12) 0.0015(9) -0.0035(10) -0.0098(10)
C38 0.0239(13) 0.0268(13) 0.0309(14) 0.0072(11) -0.0070(11) -0.0089(10)
C39 0.0248(13) 0.0352(15) 0.0318(14) 0.0094(12) -0.0058(11) -0.0097(11)
C40 0.0293(15) 0.0495(18) 0.0486(18) 0.0195(15) -0.0093(13) -0.0179(14)
C41 0.0414(18) 0.072(2) 0.057(2) 0.0300(18) -0.0274(16) -0.0361(17)
C42 0.054(2) 0.080(3) 0.0445(19) 0.0249(18) -0.0272(16) -0.0409(19)
C43 0.0375(16) 0.0478(17) 0.0336(15) 0.0157(13) -0.0114(13) -0.0237(14)
C44 0.0330(14) 0.0281(13) 0.0216(13) 0.0038(10) -0.0038(11) -0.0135(11)
C45 0.0326(14) 0.0248(13) 0.0199(12) 0.0025(10) -0.0013(10) -0.0116(11)
C46 0.0377(15) 0.0292(14) 0.0232(13) -0.0002(10) -0.0003(11) -0.0145(12)
C47 0.0377(16) 0.0328(15) 0.0333(15) 0.0013(12) -0.0048(12) -0.0185(12)
C48 0.0347(15) 0.0356(15) 0.0347(15) 0.0003(12) 0.0052(12) -0.0179(12)

loop_
_atom_type_symbol
_atom_type_description
_atom_type_scat_dispersion_real
_atom_type_scat_dispersion_imag
_atom_type_scat_source
C C 0.0033 0.0016 'International Tables Vol C Tables 4.2.6.8 and 6.1.1.4'
H H 0.0000 0.0000 'International Tables Vol C Tables 4.2.6.8 and 6.1.1.4'
N N 0.0061 0.0033 'International Tables Vol C Tables 4.2.6.8 and 6.1.1.4'
S S 0.1246 0.1234 'International Tables Vol C Tables 4.2.6.8 and 6.1.1.4'

loop_
_geom_angle_atom_site_label_1
_geom_angle_atom_site_label_2
_geom_angle_atom_site_label_3
_geom_angle
C36 S2 C33 91.78(15)
C48 S3 C45 91.90(13)
C20 N1 C14 106.7(2)
C20 N1 C13 125.5(2)
C14 N1 C13 127.6(2)
C20 N2 C19 104.8(2)
C32 N3 C26 106.1(2)
C32 N3 C25 125.8(2)
C26 N3 C25 128.0(2)
C32 N4 C31 105.1(2)
C44 N5 C38 106.3(2)
C44 N5 C37 124.8(2)
C38 N5 C37 128.2(2)
C44 N6 C43 105.0(2)
C6 C1 C2 120.8(2)
C6 C1 C13 119.5(2)
C2 C1 C13 119.7(2)
C3 C2 C1 119.3(2)
C3 C2 C7 119.8(2)
C1 C2 C7 120.8(2)
C2 C3 C4 120.8(2)
C2 C3 C25 120.2(2)
C4 C3 C25 118.9(2)
C5 C4 C3 119.2(2)
C5 C4 C9 121.1(2)
C3 C4 C9 119.7(2)
C4 C5 C6 120.9(2)
C4 C5 C37 120.0(2)
C6 C5 C37 119.1(2)
C1 C6 C5 118.9(2)
C1 C6 C11 121.0(2)
C5 C6 C11 120.0(2)
C2 C7 C8 111.7(2)
C2 C7 H7A 109.3
C8 C7 H7A 109.3
C2 C7 H7B 109.3
C8 C7 H7B 109.3
H7A C7 H7B 107.9
C7 C8 H8A 109.5
C7 C8 H8B 109.5
H8A C8 H8B 109.5
C7 C8 H8C 109.5
H8A C8 H8C 109.5
H8B C8 H8C 109.5
C4 C9 C10 111.2(2)
C4 C9 H9A 109.4
C10 C9 H9A 109.4
C4 C9 H9B 109.4
C10 C9 H9B 109.4
H9A C9 H9B 108.0
C9 C10 H10A 109.5
C9 C10 H10B 109.5
H10A C10 H10B 109.5
C9 C10 H10C 109.5
H10A C10 H10C 109.5
H10B C10 H10C 109.5
C6 C11 C12 113.0(2)
C6 C11 H11A 109.0
C12 C11 H11A 109.0
C6 C11 H11B 109.0
C12 C11 H11B 109.0
H11A C11 H11B 107.8
C11 C12 H12A 109.5
C11 C12 H12B 109.5
H12A C12 H12B 109.5
C11 C12 H12C 109.5
H12A C12 H12C 109.5
H12B C12 H12C 109.5
N1 C13 C1 114.3(2)
N1 C13 H13A 108.7
C1 C13 H13A 108.7
N1 C13 H13B 108.7
C1 C13 H13B 108.7
H13A C13 H13B 107.6
N1 C14 C15 133.0(2)
N1 C14 C19 104.9(2)
C15 C14 C19 122.1(3)
C16 C15 C14 116.9(3)
C16 C15 H15 121.6
C14 C15 H15 121.6
C15 C16 C17 121.3(3)
C15 C16 H16 119.4
C17 C16 H16 119.4
C18 C17 C16 121.3(3)
C18 C17 H17 119.4
C16 C17 H17 119.4
C17 C18 C19 118.6(3)
C17 C18 H18 120.7
C19 C18 H18 120.7
C18 C19 N2 129.8(3)
C18 C19 C14 119.8(3)
N2 C19 C14 110.3(2)
N2 C20 N1 113.4(2)
N2 C20 C21 125.1(2)
N1 C20 C21 121.4(2)
C22 C21 C20 127.8(3)
C22 C21 S1 108.3(2)
C20 C21 S1 123.4(2)
C21 C22 C23 114.5(3)
C21 C22 H22 122.7
C23 C22 H22 122.7
C24 C23 C22 108.8(4)
C24 C23 H23 125.6
C22 C23 H23 125.6
C23 C24 S1 114.5(3)
C23 C24 H24 122.8
S1 C24 H24 122.8
C24 S1 C21 92.56(19)
N3 C25 C3 114.52(19)
N3 C25 H25A 108.6
C3 C25 H25A 108.6
N3 C25 H25B 108.6
C3 C25 H25B 108.6
H25A C25 H25B 107.6
N3 C26 C27 133.7(2)
N3 C26 C31 105.4(2)
C27 C26 C31 120.9(2)
C28 C27 C26 116.9(2)
C28 C27 H27 121.5
C26 C27 H27 121.5
C27 C28 C29 122.6(3)
C27 C28 H28 118.7
C29 C28 H28 118.7
C30 C29 C28 120.6(3)
C30 C29 H29 119.7
C28 C29 H29 119.7
C29 C30 C31 117.9(3)
C29 C30 H30 121.0
C31 C30 H30 121.0
N4 C31 C30 128.7(2)
N4 C31 C26 110.2(2)
C30 C31 C26 121.1(2)
N4 C32 N3 113.1(2)
N4 C32 C33 120.5(2)
N3 C32 C33 126.2(2)
C34 C33 C32 134.5(2)
C34 C33 S2 110.0(2)
C32 C33 S2 115.40(19)
C33 C34 C35 113.8(3)
C33 C34 H34 123.1
C35 C34 H34 123.1
C36 C35 C34 111.8(3)
C36 C35 H35 124.1
C34 C35 H35 124.1
C35 C36 S2 112.6(2)
C35 C36 H36 123.7
S2 C36 H36 123.7
N5 C37 C5 113.83(19)
N5 C37 H37A 108.8
C5 C37 H37A 108.8
N5 C37 H37B 108.8
C5 C37 H37B 108.8
H37A C37 H37B 107.7
N5 C38 C39 133.5(2)
N5 C38 C43 105.0(2)
C39 C38 C43 121.5(2)
C40 C39 C38 116.8(3)
C40 C39 H39 121.6
C38 C39 H39 121.6
C39 C40 C41 122.0(3)
C39 C40 H40 119.0
C41 C40 H40 119.0
C42 C41 C40 121.4(3)
C42 C41 H41 119.3
C40 C41 H41 119.3
C41 C42 C43 117.6(3)
C41 C42 H42 121.2
C43 C42 H42 121.2
N6 C43 C42 128.9(3)
N6 C43 C38 110.3(2)
C42 C43 C38 120.8(3)
N6 C44 N5 113.3(2)
N6 C44 C45 123.0(2)
N5 C44 C45 123.8(2)
C46 C45 C44 130.5(2)
C46 C45 S3 110.79(19)
C44 C45 S3 118.58(19)
C45 C46 C47 112.7(2)
C45 C46 H46 123.7
C47 C46 H46 123.7
C48 C47 C46 112.8(3)
C48 C47 H47 123.6
C46 C47 H47 123.6
C47 C48 S3 111.8(2)
C47 C48 H48 124.1
S3 C48 H48 124.1

loop_
_geom_bond_atom_site_label_1
_geom_bond_atom_site_label_2
_geom_bond_distance
S2 C36 1.705(4)
S2 C33 1.721(3)
S3 C48 1.706(3)
S3 C45 1.722(3)
N1 C20 1.376(3)
N1 C14 1.390(3)
N1 C13 1.473(3)
N2 C20 1.314(4)
N2 C19 1.395(4)
N3 C32 1.381(3)
N3 C26 1.389(3)
N3 C25 1.477(3)
N4 C32 1.319(3)
N4 C31 1.383(3)
N5 C44 1.379(3)
N5 C38 1.396(3)
N5 C37 1.478(3)
N6 C44 1.314(4)
N6 C43 1.392(4)
C1 C6 1.406(3)
C1 C2 1.409(3)
C1 C13 1.522(3)
C2 C3 1.398(3)
C2 C7 1.522(3)
C3 C4 1.409(3)
C3 C25 1.526(3)
C4 C5 1.404(3)
C4 C9 1.517(3)
C5 C6 1.408(3)
C5 C37 1.522(3)
C6 C11 1.522(3)
C7 C8 1.526(4)
C7 H7A 0.9900
C7 H7B 0.9900
C8 H8A 0.9800
C8 H8B 0.9800
C8 H8C 0.9800
C9 C10 1.530(4)
C9 H9A 0.9900
C9 H9B 0.9900
C10 H10A 0.9800
C10 H10B 0.9800
C10 H10C 0.9800
C11 C12 1.528(4)
C11 H11A 0.9900
C11 H11B 0.9900
C12 H12A 0.9800
C12 H12B 0.9800
C12 H12C 0.9800
C13 H13A 0.9900
C13 H13B 0.9900
C14 C15 1.391(4)
C14 C19 1.409(4)
C15 C16 1.390(4)
C15 H15 0.9500
C16 C17 1.404(5)
C16 H16 0.9500
C17 C18 1.377(5)
C17 H17 0.9500
C18 C19 1.388(4)
C18 H18 0.9500
C20 C21 1.479(4)
C21 C22 1.374(5)
C21 S1 1.690(3)
C22 C23 1.420(5)
C22 H22 0.9500
C23 C24 1.324(6)
C23 H23 0.9500
C24 S1 1.676(5)
C24 H24 0.9500
C25 H25A 0.9900
C25 H25B 0.9900
C26 C27 1.402(4)
C26 C31 1.407(4)
C27 C28 1.384(4)
C27 H27 0.9500
C28 C29 1.398(4)
C28 H28 0.9500
C29 C30 1.387(4)
C29 H29 0.9500
C30 C31 1.396(4)
C30 H30 0.9500
C32 C33 1.461(4)
C33 C34 1.362(4)
C34 C35 1.414(4)
C34 H34 0.9500
C35 C36 1.340(5)
C35 H35 0.9500
C36 H36 0.9500
C37 H37A 0.9900
C37 H37B 0.9900
C38 C39 1.397(4)
C38 C43 1.403(4)
C39 C40 1.384(4)
C39 H39 0.9500
C40 C41 1.397(5)
C40 H40 0.9500
C41 C42 1.380(5)
C41 H41 0.9500
C42 C43 1.398(4)
C42 H42 0.9500
C44 C45 1.456(4)
C45 C46 1.365(4)
C46 C47 1.413(4)
C46 H46 0.9500
C47 C48 1.352(4)
C47 H47 0.9500
C48 H48 0.9500

loop_
_geom_torsion_atom_site_label_1
_geom_torsion_atom_site_label_2
_geom_torsion_atom_site_label_3
_geom_torsion_atom_site_label_4
_geom_torsion
C6 C1 C2 C3 1.7(3)
C13 C1 C2 C3 179.3(2)
C6 C1 C2 C7 -175.1(2)
C13 C1 C2 C7 2.6(3)
C1 C2 C3 C4 -3.3(3)
C7 C2 C3 C4 173.5(2)
C1 C2 C3 C25 179.7(2)
C7 C2 C3 C25 -3.5(3)
C2 C3 C4 C5 1.9(3)
C25 C3 C4 C5 178.9(2)
C2 C3 C4 C9 -174.9(2)
C25 C3 C4 C9 2.1(3)
C3 C4 C5 C6 1.2(3)
C9 C4 C5 C6 177.9(2)
C3 C4 C5 C37 -177.2(2)
C9 C4 C5 C37 -0.5(3)
C2 C1 C6 C5 1.3(3)
C13 C1 C6 C5 -176.4(2)
C2 C1 C6 C11 179.2(2)
C13 C1 C6 C11 1.6(3)
C4 C5 C6 C1 -2.8(3)
C37 C5 C6 C1 175.7(2)
C4 C5 C6 C11 179.3(2)
C37 C5 C6 C11 -2.3(3)
C3 C2 C7 C8 -81.5(3)
C1 C2 C7 C8 95.3(3)
C5 C4 C9 C10 -88.2(3)
C3 C4 C9 C10 88.5(3)
C1 C6 C11 C12 -83.1(3)
C5 C6 C11 C12 94.9(3)
C20 N1 C13 C1 -134.0(3)
C14 N1 C13 C1 39.8(3)
C6 C1 C13 N1 -116.8(2)
C2 C1 C13 N1 65.6(3)
C20 N1 C14 C15 -177.8(3)
C13 N1 C14 C15 7.4(4)
C20 N1 C14 C19 0.3(3)
C13 N1 C14 C19 -174.4(2)
N1 C14 C15 C16 177.3(3)
C19 C14 C15 C16 -0.6(4)
C14 C15 C16 C17 -0.1(4)
C15 C16 C17 C18 0.5(5)
C16 C17 C18 C19 -0.2(5)
C17 C18 C19 N2 -177.6(3)
C17 C18 C19 C14 -0.4(4)
C20 N2 C19 C18 176.8(3)
C20 N2 C19 C14 -0.6(3)
N1 C14 C19 C18 -177.5(2)
C15 C14 C19 C18 0.9(4)
N1 C14 C19 N2 0.2(3)
C15 C14 C19 N2 178.6(2)
C19 N2 C20 N1 0.8(3)
C19 N2 C20 C21 -176.4(3)
C14 N1 C20 N2 -0.7(3)
C13 N1 C20 N2 174.1(2)
C14 N1 C20 C21 176.6(2)
C13 N1 C20 C21 -8.6(4)
N2 C20 C21 C22 114.0(4)
N1 C20 C21 C22 -63.0(5)
N2 C20 C21 S1 -56.3(4)
N1 C20 C21 S1 126.7(3)
C20 C21 C22 C23 176.8(3)
S1 C21 C22 C23 -11.7(5)
C21 C22 C23 C24 13.0(6)
C22 C23 C24 S1 -8.3(5)
C23 C24 S1 C21 1.6(4)
C22 C21 S1 C24 5.8(3)
C20 C21 S1 C24 177.7(3)
C32 N3 C25 C3 -139.9(2)
C26 N3 C25 C3 42.1(3)
C2 C3 C25 N3 -110.0(2)
C4 C3 C25 N3 73.0(3)
C32 N3 C26 C27 179.7(3)
C25 N3 C26 C27 -2.0(4)
C32 N3 C26 C31 0.8(3)
C25 N3 C26 C31 179.1(2)
N3 C26 C27 C28 -178.5(3)
C31 C26 C27 C28 0.3(4)
C26 C27 C28 C29 -0.3(4)
C27 C28 C29 C30 0.0(5)
C28 C29 C30 C31 0.4(4)
C32 N4 C31 C30 -179.6(3)
C32 N4 C31 C26 0.2(3)
C29 C30 C31 N4 179.3(3)
C29 C30 C31 C26 -0.5(4)
N3 C26 C31 N4 -0.6(3)
C27 C26 C31 N4 -179.7(2)
N3 C26 C31 C30 179.1(2)
C27 C26 C31 C30 0.1(4)
C31 N4 C32 N3 0.4(3)
C31 N4 C32 C33 176.8(2)
C26 N3 C32 N4 -0.7(3)
C25 N3 C32 N4 -179.1(2)
C26 N3 C32 C33 -176.9(2)
C25 N3 C32 C33 4.7(4)
N4 C32 C33 C34 158.2(3)
N3 C32 C33 C34 -25.9(5)
N4 C32 C33 S2 -18.5(3)
N3 C32 C33 S2 157.5(2)
C36 S2 C33 C34 -0.2(3)
C36 S2 C33 C32 177.2(2)
C32 C33 C34 C35 -177.4(3)
S2 C33 C34 C35 -0.6(3)
C33 C34 C35 C36 1.4(5)
C34 C35 C36 S2 -1.6(5)
C33 S2 C36 C35 1.1(4)
C44 N5 C37 C5 -140.5(2)
C38 N5 C37 C5 28.5(3)
C4 C5 C37 N5 -107.8(2)
C6 C5 C37 N5 73.7(3)
C44 N5 C38 C39 -177.8(3)
C37 N5 C38 C39 11.6(5)
C44 N5 C38 C43 1.2(3)
C37 N5 C38 C43 -169.4(2)
N5 C38 C39 C40 178.3(3)
C43 C38 C39 C40 -0.6(4)
C38 C39 C40 C41 0.6(5)
C39 C40 C41 C42 -0.3(6)
C40 C41 C42 C43 -0.2(6)
C44 N6 C43 C42 178.2(4)
C44 N6 C43 C38 0.3(4)
C41 C42 C43 N6 -177.5(4)
C41 C42 C43 C38 0.3(5)
N5 C38 C43 N6 -0.9(3)
C39 C38 C43 N6 178.2(3)
N5 C38 C43 C42 -179.0(3)
C39 C38 C43 C42 0.1(5)
C43 N6 C44 N5 0.5(3)
C43 N6 C44 C45 -179.5(3)
C38 N5 C44 N6 -1.1(3)
C37 N5 C44 N6 169.9(2)
C38 N5 C44 C45 178.9(2)
C37 N5 C44 C45 -10.1(4)
N6 C44 C45 C46 144.7(3)
N5 C44 C45 C46 -35.4(4)
N6 C44 C45 S3 -30.1(4)
N5 C44 C45 S3 149.8(2)
C48 S3 C45 C46 0.0(2)
C48 S3 C45 C44 175.8(2)
C44 C45 C46 C47 -174.9(3)
S3 C45 C46 C47 0.2(3)
C45 C46 C47 C48 -0.5(4)
C46 C47 C48 S3 0.5(3)
C45 S3 C48 C47 -0.3(2)

loop_
_platon_squeeze_void_nr
_platon_squeeze_void_average_x
_platon_squeeze_void_average_y
_platon_squeeze_void_average_z
_platon_squeeze_void_volume
_platon_squeeze_void_count_electrons
_platon_squeeze_void_content
1 0.000 0.500 0.500 65 19 ' '
2 0.208 0.950 0.536 7 0 ' '
3 0.354 0.767 0.240 7 0 ' '
4 0.646 0.233 0.760 6 0 ' '
5 0.791 0.050 0.464 8 0 ' '
